data_4034862
loop_
_publ_author_name
'Sharp, Phillip P.'
'Mikusek, Jiri'
'Ho, Junming'
'Krenske, Elizabeth H.'
'Banwell, Martin G.'
'Coote, Michelle L.'
'Ward, Jas S.'
'Willis, Anthony C.'

_publ_section_title
;
 Mechanistic Studies on the Base-Promoted Conversion of
 Alkoxy-Substituted, Ring-Fused gem-Dihalocyclopropanes into Furans:
 Evidence for a Process Involving Electrocyclic Ring Closure of a Carbonyl
 Ylide Intermediate.
;
_journal_issue 22
_journal_name_full 'The Journal of organic chemistry'
_journal_page_first 13678
_journal_page_last 13690
_journal_paper_doi 10.1021/acs.joc.8b01766
_journal_volume 83
_journal_year 2018
_chemical_formula_moiety 'C10 H13 Cl3 O'
_chemical_formula_sum 'C10 H13 Cl3 O'
_chemical_formula_weight 255.55
_space_group_crystal_system triclinic
_space_group_IT_number 2
_space_group_name_Hall '-P 1'
_space_group_name_H-M_alt 'P -1'
_atom_sites_solution_hydrogens geom
_atom_sites_solution_primary dual
_audit_creation_date 2018-05-23
_audit_creation_method
;
Olex2 1.2
(compiled 2018.05.18 svn.r3508 for OlexSys, GUI svn.r5497)
;
_cell_angle_alpha 81.507(7)
_cell_angle_beta 85.452(7)
_cell_angle_gamma 80.354(7)
_cell_formula_units_Z 2
_cell_length_a 7.3031(6)
_cell_length_b 8.9170(7)
_cell_length_c 9.1413(8)
_cell_measurement_reflns_used 1570
_cell_measurement_temperature 150.01(10)
_cell_measurement_theta_max 28.7650
_cell_measurement_theta_min 4.2760
_cell_volume 579.54(8)
_computing_cell_refinement 'CrysAlisPro 1.171.39.46 (Rigaku OD, 2018)'
_computing_data_collection 'CrysAlisPro 1.171.39.46 (Rigaku OD, 2018)'
_computing_data_reduction 'CrysAlisPro 1.171.39.46 (Rigaku OD, 2018)'
_computing_molecular_graphics 'Olex2 (Dolomanov et al., 2009)'
_computing_publication_material 'Olex2 (Dolomanov et al., 2009)'
_computing_structure_refinement 'ShelXL (Sheldrick, 2015)'
_computing_structure_solution 'ShelXT (Sheldrick, 2015)'
_diffrn_ambient_environment N~2~
_diffrn_ambient_temperature 150.01(10)
_diffrn_detector 'CCD plate'
_diffrn_detector_area_resol_mean 10.3744
_diffrn_detector_type Atlas
_diffrn_measured_fraction_theta_full 0.998
_diffrn_measured_fraction_theta_max 0.798
_diffrn_measurement_details
;
List of Runs (angles in degrees, time in seconds):

  # Type    Start    End  Width  t~exp~   \w     \q     \k     \f   Frames
--------------------------------------------------------------------------
  1  \w    -72.00   9.00   1.00    7.00    --  -11.22 -77.00  30.00   81
  2  \w    -54.00  35.00   1.00    7.00    --   11.38 -57.00 150.00   89
  3  \w    -16.00  84.00   1.00    7.00    --   11.38  57.00 -60.00  100
;
_diffrn_measurement_device 'four-circle diffractometer'
_diffrn_measurement_device_type 'New Xcalibur, Atlas'
_diffrn_measurement_method '\w scans'
_diffrn_orient_matrix_type 'CrysAlisPro convention (1999,Acta A55,543-557)'
_diffrn_orient_matrix_UB_11 0.0282550000
_diffrn_orient_matrix_UB_12 0.0211973000
_diffrn_orient_matrix_UB_13 -0.0752041000
_diffrn_orient_matrix_UB_21 0.0893338000
_diffrn_orient_matrix_UB_22 0.0062227000
_diffrn_orient_matrix_UB_23 0.0215152000
_diffrn_orient_matrix_UB_31 0.0309354000
_diffrn_orient_matrix_UB_32 -0.0783978000
_diffrn_orient_matrix_UB_33 -0.0074614000
_diffrn_radiation_monochromator graphite
_diffrn_radiation_probe x-ray
_diffrn_radiation_type MoK\a
_diffrn_radiation_wavelength 0.71073
_diffrn_reflns_av_R_equivalents 0.0250
_diffrn_reflns_av_unetI/netI 0.0541
_diffrn_reflns_Laue_measured_fraction_full 0.998
_diffrn_reflns_Laue_measured_fraction_max 0.798
_diffrn_reflns_limit_h_max 9
_diffrn_reflns_limit_h_min -10
_diffrn_reflns_limit_k_max 12
_diffrn_reflns_limit_k_min -11
_diffrn_reflns_limit_l_max 12
_diffrn_reflns_limit_l_min -8
_diffrn_reflns_number 4583
_diffrn_reflns_point_group_measured_fraction_full 0.998
_diffrn_reflns_point_group_measured_fraction_max 0.798
_diffrn_reflns_theta_full 25.242
_diffrn_reflns_theta_max 30.073
_diffrn_reflns_theta_min 3.378
_diffrn_source 'fine-focus sealed X-ray tube'
_diffrn_source_type 'Enhance (Mo) X-ray Source'
_exptl_absorpt_coefficient_mu 0.756
_exptl_absorpt_correction_T_max 1.00000
_exptl_absorpt_correction_T_min 0.97316
_exptl_absorpt_correction_type multi-scan
_exptl_absorpt_process_details
;
CrysAlisPro 1.171.39.46 (Rigaku Oxford Diffraction, 2018)
Empirical absorption correction using spherical harmonics,
 implemented in SCALE3 ABSPACK scaling algorithm.
;
_exptl_crystal_colour colourless
_exptl_crystal_colour_primary colourless
_exptl_crystal_density_diffrn 1.464
_exptl_crystal_description plate
_exptl_crystal_F_000 264
_exptl_crystal_size_max 0.439
_exptl_crystal_size_mid 0.355
_exptl_crystal_size_min 0.051
_refine_diff_density_max 0.374
_refine_diff_density_min -0.313
_refine_diff_density_rms 0.072
_refine_ls_extinction_method none
_refine_ls_goodness_of_fit_ref 1.058
_refine_ls_hydrogen_treatment constr
_refine_ls_matrix_type full
_refine_ls_number_parameters 128
_refine_ls_number_reflns 2712
_refine_ls_number_restraints 0
_refine_ls_restrained_S_all 1.058
_refine_ls_R_factor_all 0.0602
_refine_ls_R_factor_gt 0.0412
_refine_ls_shift/su_max 0.000
_refine_ls_shift/su_mean 0.000
_refine_ls_structure_factor_coef Fsqd
_refine_ls_weighting_details 'w=1/[\s^2^(Fo^2^)+(0.0282P)^2^+0.2252P] where P=(Fo^2^+2Fc^2^)/3'
_refine_ls_weighting_scheme calc
_refine_ls_wR_factor_gt 0.0774
_refine_ls_wR_factor_ref 0.0913
_reflns_Friedel_coverage 0.000
_reflns_number_gt 2141
_reflns_number_total 2712
_reflns_threshold_expression 'I > 2\s(I)'
_cod_data_source_file jo8b01766_si_002.cif
_cod_data_source_block JM-PSF-09_scale
_cod_database_code 4034862
_shelxl_version_number 2014/6
_shelx_space_group_comment
;
The symmetry employed for this shelxl refinement is uniquely defined
by the following loop, which should always be used as a source of
symmetry information in preference to the above space-group names.
They are only intended as comments.
;
_reflns_odcompleteness_completeness 99.83
_reflns_odcompleteness_iscentric 1
_reflns_odcompleteness_theta 26.32
_olex2_refinement_description
;
1. Fixed Uiso
 At 1.2 times of:
  All C(H) groups, All C(H,H) groups
 At 1.5 times of:
  All C(H,H,H) groups
2.a Ternary CH refined with riding coordinates:
 C6(H6)
2.b Secondary CH2 refined with riding coordinates:
 C3(H3A,H3B), C4(H4A,H4B), C5(H5A,H5B), C9(H9A,H9B)
2.c Aromatic/amide H refined with riding coordinates:
 C11(H11)
2.d Idealised Me refined as rotating group:
 C10(H10A,H10B,H10C)
;
_ins_header
;
TITL JM-PSF-09_scale in P-1 
REM P-1 (#2 in standard setting)
CELL 0.71073   7.303096   8.916971   9.141288  81.5071  85.4524  80.3540
ZERR    2.00   0.000619   0.000652   0.000790   0.0067   0.0070   0.0066
LATT  1
SFAC C H O Cl
UNIT 20.00 26.00 2.00 6.00
TREF
HKLF 4
END
;
_olex2_submission_special_instructions 'No special instructions were received'
_oxdiff_exptl_absorpt_empirical_details
;
Empirical correction (ABSPACK) includes:
- Absorption correction using spherical harmonics
- Frame scaling
;
_oxdiff_exptl_absorpt_empirical_full_max 1.169
_oxdiff_exptl_absorpt_empirical_full_min 0.910

loop_
_space_group_symop_operation_xyz
'x, y, z'
'-x, -y, -z'

loop_
_atom_site_label
_atom_site_type_symbol
_atom_site_fract_x
_atom_site_fract_y
_atom_site_fract_z
_atom_site_U_iso_or_equiv
_atom_site_adp_type
_atom_site_occupancy
_atom_site_site_symmetry_order
_atom_site_calc_flag
_atom_site_refinement_flags_posn
C1 C 0.6121(3) 0.2714(2) 0.3521(2) 0.0179(5) Uani 1 1 d .
C2 C 0.7407(3) 0.3704(2) 0.2646(2) 0.0182(5) Uani 1 1 d .
C3 C 0.8532(3) 0.3129(3) 0.1330(3) 0.0224(5) Uani 1 1 d .
H3A H 0.9685 0.3551 0.1195 0.027 Uiso 1 1 calc R
H3B H 0.7844 0.3489 0.0447 0.027 Uiso 1 1 calc R
C4 C 0.8979(3) 0.1384(3) 0.1515(3) 0.0262(5) Uani 1 1 d .
H4A H 0.9713 0.1066 0.0650 0.031 Uiso 1 1 calc R
H4B H 0.9715 0.1025 0.2372 0.031 Uiso 1 1 calc R
C5 C 0.7221(3) 0.0653(3) 0.1711(3) 0.0264(5) Uani 1 1 d .
H5A H 0.6541 0.0933 0.0816 0.032 Uiso 1 1 calc R
H5B H 0.7556 -0.0456 0.1870 0.032 Uiso 1 1 calc R
C6 C 0.5989(3) 0.1174(3) 0.3016(3) 0.0207(5) Uani 1 1 d .
H6 H 0.5793 0.0351 0.3822 0.025 Uiso 1 1 calc R
C7 C 0.4396(3) 0.2473(3) 0.2832(2) 0.0208(5) Uani 1 1 d .
O8 O 0.58478(19) 0.28115(17) 0.50281(16) 0.0215(4) Uani 1 1 d .
C9 C 0.7429(3) 0.2119(3) 0.5862(3) 0.0256(5) Uani 1 1 d .
H9A H 0.8450 0.2693 0.5589 0.031 Uiso 1 1 calc R
H9B H 0.7836 0.1073 0.5659 0.031 Uiso 1 1 calc R
C10 C 0.6862(4) 0.2128(3) 0.7472(3) 0.0338(6) Uani 1 1 d .
H10A H 0.6508 0.3168 0.7668 0.051 Uiso 1 1 calc GR
H10B H 0.7887 0.1637 0.8056 0.051 Uiso 1 1 calc GR
H10C H 0.5827 0.1584 0.7723 0.051 Uiso 1 1 calc GR
C11 C 0.7520(3) 0.5005(3) 0.3131(3) 0.0220(5) Uani 1 1 d .
H11 H 0.6783 0.5263 0.3962 0.026 Uiso 1 1 calc R
Cl12 Cl 0.89845(9) 0.62508(7) 0.22832(7) 0.03228(17) Uani 1 1 d .
Cl13 Cl 0.23695(8) 0.23736(7) 0.39961(7) 0.02913(16) Uani 1 1 d .
Cl14 Cl 0.38594(8) 0.34076(7) 0.10643(7) 0.02935(16) Uani 1 1 d .

loop_
_atom_site_aniso_label
_atom_site_aniso_U_11
_atom_site_aniso_U_22
_atom_site_aniso_U_33
_atom_site_aniso_U_23
_atom_site_aniso_U_13
_atom_site_aniso_U_12
C1 0.0196(10) 0.0174(10) 0.0171(11) -0.0041(9) -0.0008(9) -0.0030(9)
C2 0.0181(10) 0.0183(11) 0.0179(12) -0.0018(9) -0.0022(9) -0.0024(9)
C3 0.0229(11) 0.0247(12) 0.0202(12) -0.0050(10) 0.0037(10) -0.0060(10)
C4 0.0278(12) 0.0243(12) 0.0264(13) -0.0103(11) 0.0012(10) 0.0011(10)
C5 0.0369(13) 0.0189(11) 0.0248(13) -0.0078(10) -0.0019(11) -0.0036(10)
C6 0.0265(11) 0.0179(11) 0.0185(12) -0.0014(9) -0.0015(9) -0.0062(9)
C7 0.0233(11) 0.0229(11) 0.0164(12) -0.0006(10) -0.0011(9) -0.0059(9)
O8 0.0226(8) 0.0274(9) 0.0152(8) -0.0051(7) -0.0004(6) -0.0041(7)
C9 0.0256(12) 0.0299(13) 0.0216(13) -0.0038(11) -0.0049(10) -0.0030(10)
C10 0.0365(14) 0.0459(16) 0.0196(13) -0.0002(12) -0.0037(11) -0.0112(12)
C11 0.0231(11) 0.0212(11) 0.0219(12) -0.0029(10) 0.0025(10) -0.0061(9)
Cl12 0.0389(3) 0.0242(3) 0.0364(4) -0.0057(3) 0.0067(3) -0.0156(3)
Cl13 0.0227(3) 0.0380(3) 0.0280(3) -0.0040(3) 0.0022(2) -0.0111(2)
Cl14 0.0279(3) 0.0366(3) 0.0220(3) 0.0030(3) -0.0068(2) -0.0040(3)

loop_
_atom_type_symbol
_atom_type_description
_atom_type_scat_dispersion_real
_atom_type_scat_dispersion_imag
_atom_type_scat_source
C C 0.0033 0.0016 'International Tables Vol C Tables 4.2.6.8 and 6.1.1.4'
H H 0.0000 0.0000 'International Tables Vol C Tables 4.2.6.8 and 6.1.1.4'
Cl Cl 0.1484 0.1585 'International Tables Vol C Tables 4.2.6.8 and 6.1.1.4'
O O 0.0106 0.0060 'International Tables Vol C Tables 4.2.6.8 and 6.1.1.4'

loop_
_exptl_crystal_face_index_h
_exptl_crystal_face_index_k
_exptl_crystal_face_index_l
_exptl_crystal_face_perp_dist
0 1 -12 0.0387
-10 0 -4 0.1639
0 -12 -3 0.1976
10 3 4 0.1567
3 12 4 0.1771
-8 -9 -5 0.1660
7 -8 0 0.2348
-3 -12 -5 0.1819
-5 10 1 0.2422
0 -2 12 0.0150
0 -1 13 0.0123

loop_
_geom_angle_atom_site_label_1
_geom_angle_atom_site_label_2
_geom_angle_atom_site_label_3
_geom_angle
C2 C1 C6 118.32(17)
C2 C1 C7 119.41(19)
C7 C1 C6 58.97(14)
O8 C1 C2 116.93(17)
O8 C1 C6 117.37(18)
O8 C1 C7 113.11(17)
C1 C2 C3 118.68(17)
C11 C2 C1 116.74(19)
C11 C2 C3 124.5(2)
C2 C3 H3A 109.2
C2 C3 H3B 109.2
C2 C3 C4 112.11(18)
H3A C3 H3B 107.9
C4 C3 H3A 109.2
C4 C3 H3B 109.2
C3 C4 H4A 109.3
C3 C4 H4B 109.3
H4A C4 H4B 107.9
C5 C4 C3 111.67(18)
C5 C4 H4A 109.3
C5 C4 H4B 109.3
C4 C5 H5A 109.4
C4 C5 H5B 109.4
H5A C5 H5B 108.0
C6 C5 C4 111.03(17)
C6 C5 H5A 109.4
C6 C5 H5B 109.4
C1 C6 H6 114.7
C5 C6 C1 119.70(18)
C5 C6 H6 114.7
C7 C6 C1 59.87(14)
C7 C6 C5 122.2(2)
C7 C6 H6 114.7
C1 C7 Cl13 117.48(15)
C1 C7 Cl14 120.08(16)
C6 C7 C1 61.16(14)
C6 C7 Cl13 118.94(17)
C6 C7 Cl14 120.07(16)
Cl14 C7 Cl13 111.09(12)
C1 O8 C9 113.71(16)
O8 C9 H9A 110.1
O8 C9 H9B 110.1
O8 C9 C10 107.85(18)
H9A C9 H9B 108.4
C10 C9 H9A 110.1
C10 C9 H9B 110.1
C9 C10 H10A 109.5
C9 C10 H10B 109.5
C9 C10 H10C 109.5
H10A C10 H10B 109.5
H10A C10 H10C 109.5
H10B C10 H10C 109.5
C2 C11 H11 118.7
C2 C11 Cl12 122.61(17)
Cl12 C11 H11 118.7

loop_
_geom_bond_atom_site_label_1
_geom_bond_atom_site_label_2
_geom_bond_distance
C1 C2 1.500(3)
C1 C6 1.532(3)
C1 C7 1.513(3)
C1 O8 1.390(2)
C2 C3 1.507(3)
C2 C11 1.319(3)
C3 H3A 0.9700
C3 H3B 0.9700
C3 C4 1.522(3)
C4 H4A 0.9700
C4 H4B 0.9700
C4 C5 1.521(3)
C5 H5A 0.9700
C5 H5B 0.9700
C5 C6 1.518(3)
C6 H6 0.9800
C6 C7 1.498(3)
C7 Cl13 1.760(2)
C7 Cl14 1.747(2)
O8 C9 1.435(3)
C9 H9A 0.9700
C9 H9B 0.9700
C9 C10 1.498(3)
C10 H10A 0.9600
C10 H10B 0.9600
C10 H10C 0.9600
C11 H11 0.9300
C11 Cl12 1.729(2)

loop_
_exptl_oxdiff_crystal_face_indexfrac_h
_exptl_oxdiff_crystal_face_indexfrac_k
_exptl_oxdiff_crystal_face_indexfrac_l
_exptl_oxdiff_crystal_face_x
_exptl_oxdiff_crystal_face_y
_exptl_oxdiff_crystal_face_z
-0.0000 1.0000 -12.0000 0.9236 -0.2520 0.0111
-10.0000 -0.0000 -4.0000 0.0183 -0.9794 -0.2795
-0.0000 -12.0000 -3.0000 -0.0288 -0.1392 0.9632
10.0000 3.0000 4.0000 0.0453 0.9981 0.0443
3.0000 12.0000 4.0000 0.0383 0.4287 -0.8778
-8.0000 -9.0000 -5.0000 -0.0408 -0.8783 0.4954
7.0000 -8.0000 -0.0000 0.0282 0.5756 0.8437
-3.0000 -12.0000 -5.0000 0.0369 -0.4503 0.8853
-5.0000 10.0000 1.0000 -0.0045 -0.3629 -0.9461
0.0000 -2.0000 12.0000 -0.9448 0.2457 0.0673
0.0000 -1.0000 13.0000 -0.9989 0.2735 -0.0186
